data_1548296
loop_
_publ_author_name
'Hiroki Asakawa'
'Ka-Ho Lee'
'Zhenyang Lin'
'Makoto Yamashita'

_publ_section_title
;
 Facile scission of isonitrile carbon-nitrogen triple bond using a
 diborane(4) reagent
;
_journal_name_full 'Nature Communications'
_journal_page_first 4245
_journal_paper_doi 10.1038/ncomms5245
_journal_volume 5
_journal_year 2014
_chemical_formula_moiety 'C12 H24 B2 O4'
_chemical_formula_sum 'C12 H24 B2 O4'
_chemical_formula_weight 253.93
_space_group_crystal_system monoclinic
_space_group_IT_number 14
_symmetry_space_group_name_Hall '-P 2yab'
_symmetry_space_group_name_H-M 'P 1 21/a 1'
_atom_sites_solution_hydrogens geom
_cell_angle_alpha 90
_cell_angle_beta 110.446(9)
_cell_angle_gamma 90
_cell_formula_units_Z 2
_cell_length_a 10.165(6)
_cell_length_b 7.482(4)
_cell_length_c 10.278(6)
_cell_measurement_reflns_used 2197
_cell_measurement_temperature 93(2)
_cell_measurement_theta_max 31.0097
_cell_measurement_theta_min 2.4261
_cell_volume 732.4(7)
_computing_cell_refinement 'RIGAKU CrystalClear'
_computing_data_collection 'RIGAKU CrystalClear'
_computing_data_reduction 'RIGAKU CrystalClear'
_computing_molecular_graphics 'Yadokari-XG 2009(Wakita Nemoto et al.)'
_computing_publication_material 'Yadokari-XG 2009(Wakita,Nemoto et al.)'
_computing_structure_refinement 'SHELXL-2014 (Sheldrick, 2014)'
_computing_structure_solution SIR-2004
_diffrn_ambient_temperature 93(2)
_diffrn_detector_area_resol_mean 28.5714
_diffrn_measured_fraction_theta_full 97.8000
_diffrn_measured_fraction_theta_max 31.0097
_diffrn_measurement_device_type 'Rigaku VariMax Saturn'
_diffrn_measurement_method 'omega scans'
_diffrn_radiation_monochromator Confocal
_diffrn_radiation_source 'rotating-anode X-ray tube'
_diffrn_radiation_type MoK\a
_diffrn_radiation_wavelength 0.71075
_diffrn_reflns_av_R_equivalents 0.0464
_diffrn_reflns_av_unetI/netI 0.0435
_diffrn_reflns_Laue_measured_fraction_full 0.991
_diffrn_reflns_Laue_measured_fraction_max 0.987
_diffrn_reflns_limit_h_max 12
_diffrn_reflns_limit_h_min -10
_diffrn_reflns_limit_k_max 9
_diffrn_reflns_limit_k_min -9
_diffrn_reflns_limit_l_max 12
_diffrn_reflns_limit_l_min -12
_diffrn_reflns_number 5170
_diffrn_reflns_point_group_measured_fraction_full 0.991
_diffrn_reflns_point_group_measured_fraction_max 0.987
_diffrn_reflns_theta_full 31.0097
_diffrn_reflns_theta_max 25.982
_diffrn_reflns_theta_min 3.448
_exptl_absorpt_coefficient_mu 0.081
_exptl_absorpt_correction_T_max 1.0000
_exptl_absorpt_correction_T_min 0.8271
_exptl_absorpt_correction_type multi-scan
_exptl_absorpt_process_details 'Jacobson, R. (1998) Private communication'
_exptl_crystal_colour Colorless
_exptl_crystal_density_diffrn 1.151
_exptl_crystal_description Block
_exptl_crystal_F_000 276
_exptl_crystal_size_max 0.200
_exptl_crystal_size_mid 0.180
_exptl_crystal_size_min 0.080
_refine_diff_density_max 0.220
_refine_diff_density_min -0.307
_refine_diff_density_rms 0.062
_refine_ls_extinction_coef .
_refine_ls_extinction_method none
_refine_ls_goodness_of_fit_ref 1.086
_refine_ls_hydrogen_treatment constr
_refine_ls_matrix_type full
_refine_ls_number_parameters 137
_refine_ls_number_reflns 1424
_refine_ls_number_restraints 0
_refine_ls_restrained_S_all 1.086
_refine_ls_R_factor_all 0.0817
_refine_ls_R_factor_gt 0.0551
_refine_ls_shift/su_max 0.000
_refine_ls_shift/su_mean 0.000
_refine_ls_structure_factor_coef Fsqd
_refine_ls_weighting_details 'w=1/[\s^2^(Fo^2^)+(0.0682P)^2^] where P=(Fo^2^+2Fc^2^)/3'
_refine_ls_weighting_scheme calc
_refine_ls_wR_factor_gt 0.1161
_refine_ls_wR_factor_ref 0.1299
_reflns_Friedel_coverage 0.000
_reflns_Friedel_fraction_full .
_reflns_Friedel_fraction_max .
_reflns_number_gt 1065
_reflns_number_total 1424
_reflns_threshold_expression 'I > 2\s(I)'
_cod_data_source_file 1.cif
_cod_data_source_block 1
_cod_depositor_comments
;
The following automatic conversions were performed:

'_exptl_absorpt_correction_type' value 'Multi-scan' changed to
'multi-scan' according to the built-in table from CIF Core dictionary
named 'cif_core.dic' version 2.4.1 from 2010-06-29.

Automatic conversion script
Id: cif_fix_values 5376 2017-05-30 11:51:03Z andrius 
;
_cod_original_cell_volume 732.5(7)
_cod_database_code 1548296
_shelx_space_group_comment
;
The symmetry employed for this shelxl refinement is uniquely defined
by the following loop, which should always be used as a source of
symmetry information in preference to the above space-group names.
They are only intended as comments.
;
_shelx_estimated_absorpt_t_min 0.984
_shelx_estimated_absorpt_t_max 0.994
_shelxl_version_number 2014-1

loop_
_space_group_symop_operation_xyz
'x, y, z'
'-x+1/2, y+1/2, -z'
'-x, -y, -z'
'x-1/2, -y-1/2, z'

loop_
_atom_site_label
_atom_site_type_symbol
_atom_site_fract_x
_atom_site_fract_y
_atom_site_fract_z
_atom_site_U_iso_or_equiv
_atom_site_adp_type
_atom_site_occupancy
_atom_site_site_symmetry_order
_atom_site_calc_flag
_atom_site_refinement_flags_posn
_atom_site_refinement_flags_adp
_atom_site_refinement_flags_occupancy
_atom_site_disorder_assembly
_atom_site_disorder_group
B1 B 0.07965(18) 0.0013(2) 0.56491(19) 0.0190(4) Uani 1 1 d . . . . .
O1_a O 0.1756(4) 0.1370(4) 0.5829(4) 0.0219(8) Uani 0.5 1 d . . P A 1
C1 C 0.30771(15) 0.0783(2) 0.68919(16) 0.0184(4) Uani 1 1 d . . . . .
C2 C 0.25615(15) -0.0687(2) 0.76868(16) 0.0187(4) Uani 1 1 d . . . . .
O2_a O 0.1264(4) -0.1302(5) 0.6621(4) 0.0218(8) Uani 0.5 1 d . . P A 1
C3_a C 0.3703(5) 0.2467(10) 0.7807(6) 0.0273(13) Uani 0.5 1 d . . P A 1
H1_a H 0.4005 0.3341 0.7258 0.041 Uiso 0.5 1 calc R U P A 1
H2_a H 0.4510 0.2109 0.8617 0.041 Uiso 0.5 1 calc R U P A 1
H3_a H 0.2984 0.3005 0.8118 0.041 Uiso 0.5 1 calc R U P A 1
C4_a C 0.4045(7) 0.0172(10) 0.6142(5) 0.0258(13) Uani 0.5 1 d . . P A 1
H4_a H 0.4296 0.1196 0.5683 0.039 Uiso 0.5 1 calc R U P A 1
H5_a H 0.3565 -0.0729 0.5446 0.039 Uiso 0.5 1 calc R U P A 1
H6_a H 0.4898 -0.0347 0.6813 0.039 Uiso 0.5 1 calc R U P A 1
C9_b C 0.2718(8) -0.0138(19) 0.9181(13) 0.0276(18) Uani 0.5 1 d . . P A 2
H19_b H 0.2175 0.0952 0.9155 0.041 Uiso 0.5 1 calc R U P A 2
H20_b H 0.3710 0.0085 0.9718 0.041 Uiso 0.5 1 calc R U P A 2
H21_b H 0.2368 -0.1101 0.9619 0.041 Uiso 0.5 1 calc R U P A 2
C6_a C 0.3553(8) -0.2324(15) 0.8044(9) 0.0290(16) Uani 0.5 1 d . . P A 1
H10_a H 0.3664 -0.2782 0.7196 0.044 Uiso 0.5 1 calc R U P A 1
H11_a H 0.3151 -0.3260 0.8459 0.044 Uiso 0.5 1 calc R U P A 1
H12_a H 0.4471 -0.1968 0.8705 0.044 Uiso 0.5 1 calc R U P A 1
O3_b O 0.1963(4) 0.0732(5) 0.5508(4) 0.0223(8) Uani 0.5 1 d . . P A 2
O4_b O 0.1014(4) -0.0693(4) 0.6931(4) 0.0210(7) Uani 0.5 1 d . . P A 2
C7_b C 0.3142(5) 0.2631(10) 0.7413(6) 0.0264(13) Uani 0.5 1 d . . P A 2
H13_b H 0.2249 0.2933 0.7525 0.040 Uiso 0.5 1 calc R U P A 2
H14_b H 0.3314 0.3456 0.6750 0.040 Uiso 0.5 1 calc R U P A 2
H15_b H 0.3905 0.2730 0.8312 0.040 Uiso 0.5 1 calc R U P A 2
C8_b C 0.4448(7) 0.0270(10) 0.6699(5) 0.0261(13) Uani 0.5 1 d . . P A 2
H16_b H 0.4375 -0.0950 0.6333 0.039 Uiso 0.5 1 calc R U P A 2
H17_b H 0.5220 0.0332 0.7595 0.039 Uiso 0.5 1 calc R U P A 2
H18_b H 0.4633 0.1098 0.6044 0.039 Uiso 0.5 1 calc R U P A 2
C5_a C 0.2239(8) -0.007(2) 0.8921(13) 0.0303(19) Uani 0.5 1 d . . P A 1
H7_a H 0.1893 -0.1082 0.9316 0.045 Uiso 0.5 1 calc R U P A 1
H8_a H 0.1520 0.0863 0.8640 0.045 Uiso 0.5 1 calc R U P A 1
H9_a H 0.3093 0.0406 0.9618 0.045 Uiso 0.5 1 calc R U P A 1
C10_b C 0.3083(8) -0.2545(14) 0.7667(8) 0.0280(16) Uani 0.5 1 d . . P A 2
H22_b H 0.2675 -0.3333 0.8188 0.042 Uiso 0.5 1 calc R U P A 2
H23_b H 0.4109 -0.2562 0.8096 0.042 Uiso 0.5 1 calc R U P A 2
H24_b H 0.2808 -0.2963 0.6705 0.042 Uiso 0.5 1 calc R U P A 2

loop_
_atom_site_aniso_label
_atom_site_aniso_U_11
_atom_site_aniso_U_22
_atom_site_aniso_U_33
_atom_site_aniso_U_23
_atom_site_aniso_U_13
_atom_site_aniso_U_12
B1 0.0193(10) 0.0203(9) 0.0196(10) -0.0017(8) 0.0094(8) 0.0012(8)
O1_a 0.0197(16) 0.0238(19) 0.0195(19) 0.0066(13) 0.0032(12) 0.0000(14)
C1 0.0164(8) 0.0214(9) 0.0152(8) 0.0017(7) 0.0026(7) 0.0001(7)
C2 0.0155(8) 0.0202(8) 0.0177(8) 0.0004(7) 0.0025(7) -0.0031(7)
O2_a 0.0172(16) 0.0226(19) 0.0212(18) 0.0006(13) 0.0009(12) -0.0025(13)
C3_a 0.027(3) 0.027(3) 0.026(3) -0.008(2) 0.005(2) -0.010(3)
C4_a 0.022(3) 0.033(3) 0.026(3) -0.005(3) 0.012(3) -0.007(2)
C9_b 0.036(5) 0.024(3) 0.027(5) 0.001(3) 0.018(4) 0.001(4)
C6_a 0.037(5) 0.024(3) 0.027(4) 0.001(3) 0.012(3) 0.000(3)
O3_b 0.0201(16) 0.030(2) 0.0162(17) 0.0008(14) 0.0050(12) -0.0030(15)
O4_b 0.0172(16) 0.0239(19) 0.0214(18) 0.0034(13) 0.0062(12) -0.0018(14)
C7_b 0.026(3) 0.028(3) 0.020(3) -0.002(2) 0.002(3) -0.011(3)
C8_b 0.027(4) 0.025(2) 0.029(3) -0.005(3) 0.013(3) -0.006(2)
C5_a 0.037(5) 0.034(3) 0.024(4) 0.004(3) 0.016(4) 0.003(4)
C10_b 0.037(5) 0.020(3) 0.027(4) 0.004(3) 0.012(3) 0.005(3)

loop_
_atom_type_symbol
_atom_type_description
_atom_type_scat_dispersion_real
_atom_type_scat_dispersion_imag
_atom_type_scat_source
C C 0.0033 0.0016 'International Tables Vol C Tables 4.2.6.8 and 6.1.1.4'
H H 0.0000 0.0000 'International Tables Vol C Tables 4.2.6.8 and 6.1.1.4'
B B 0.0013 0.0007 'International Tables Vol C Tables 4.2.6.8 and 6.1.1.4'
O O 0.0106 0.0060 'International Tables Vol C Tables 4.2.6.8 and 6.1.1.4'

loop_
_geom_angle_atom_site_label_1
_geom_angle_atom_site_label_2
_geom_angle_atom_site_label_3
_geom_angle
_geom_angle_site_symmetry_1
_geom_angle_site_symmetry_3
O3_b B1 O4_b 113.8(2) . .
O2_a B1 O1_a 112.7(2) . .
O3_b B1 B1 123.3(2) . 3_556
O4_b B1 B1 122.8(2) . 3_556
O2_a B1 B1 124.0(2) . 3_556
O1_a B1 B1 123.4(2) . 3_556
B1 O1_a C1 107.4(3) . .
C7_b C1 O3_b 107.2(2) . .
O1_a C1 C4_a 107.4(3) . .
C7_b C1 C8_b 110.9(4) . .
O3_b C1 C8_b 107.3(2) . .
O1_a C1 C2 102.26(18) . .
C7_b C1 C2 116.7(3) . .
O3_b C1 C2 101.55(18) . .
C4_a C1 C2 116.6(3) . .
C8_b C1 C2 112.3(3) . .
O1_a C1 C3_a 106.2(3) . .
C4_a C1 C3_a 110.4(4) . .
C2 C1 C3_a 113.0(3) . .
O2_a C2 C5_a 109.0(4) . .
C10_b C2 O4_b 107.8(3) . .
C10_b C2 C9_b 110.4(6) . .
O4_b C2 C9_b 104.0(3) . .
O2_a C2 C6_a 105.7(3) . .
C5_a C2 C6_a 111.2(6) . .
O2_a C2 C1 102.03(18) . .
C5_a C2 C1 116.1(6) . .
C10_b C2 C1 117.6(4) . .
O4_b C2 C1 102.38(17) . .
C9_b C2 C1 113.3(5) . .
C6_a C2 C1 111.8(4) . .
B1 O2_a C2 108.3(3) . .
C1 C3_a H1_a 109.5 . .
C1 C3_a H2_a 109.5 . .
H1_a C3_a H2_a 109.5 . .
C1 C3_a H3_a 109.5 . .
H1_a C3_a H3_a 109.5 . .
H2_a C3_a H3_a 109.5 . .
C1 C4_a H4_a 109.5 . .
C1 C4_a H5_a 109.5 . .
H4_a C4_a H5_a 109.5 . .
C1 C4_a H6_a 109.5 . .
H4_a C4_a H6_a 109.5 . .
H5_a C4_a H6_a 109.5 . .
C2 C9_b H19_b 109.5 . .
C2 C9_b H20_b 109.5 . .
H19_b C9_b H20_b 109.5 . .
C2 C9_b H21_b 109.5 . .
H19_b C9_b H21_b 109.5 . .
H20_b C9_b H21_b 109.5 . .
C2 C6_a H10_a 109.5 . .
C2 C6_a H11_a 109.5 . .
H10_a C6_a H11_a 109.5 . .
C2 C6_a H12_a 109.5 . .
H10_a C6_a H12_a 109.5 . .
H11_a C6_a H12_a 109.5 . .
B1 O3_b C1 108.2(3) . .
B1 O4_b C2 106.7(2) . .
C1 C7_b H13_b 109.5 . .
C1 C7_b H14_b 109.5 . .
H13_b C7_b H14_b 109.5 . .
C1 C7_b H15_b 109.5 . .
H13_b C7_b H15_b 109.5 . .
H14_b C7_b H15_b 109.5 . .
C1 C8_b H16_b 109.5 . .
C1 C8_b H17_b 109.5 . .
H16_b C8_b H17_b 109.5 . .
C1 C8_b H18_b 109.5 . .
H16_b C8_b H18_b 109.5 . .
H17_b C8_b H18_b 109.5 . .
C2 C5_a H7_a 109.5 . .
C2 C5_a H8_a 109.5 . .
H7_a C5_a H8_a 109.5 . .
C2 C5_a H9_a 109.5 . .
H7_a C5_a H9_a 109.5 . .
H8_a C5_a H9_a 109.5 . .
C2 C10_b H22_b 109.5 . .
C2 C10_b H23_b 109.5 . .
H22_b C10_b H23_b 109.5 . .
C2 C10_b H24_b 109.5 . .
H22_b C10_b H24_b 109.5 . .
H23_b C10_b H24_b 109.5 . .

loop_
_geom_bond_atom_site_label_1
_geom_bond_atom_site_label_2
_geom_bond_distance
_geom_bond_site_symmetry_2
B1 O3_b 1.355(4) .
B1 O4_b 1.364(4) .
B1 O2_a 1.364(4) .
B1 O1_a 1.375(4) .
B1 B1 1.701(4) 3_556
O1_a C1 1.472(4) .
C1 C7_b 1.476(8) .
C1 O3_b 1.477(4) .
C1 C4_a 1.517(7) .
C1 C8_b 1.524(7) .
C1 C2 1.566(2) .
C1 C3_a 1.568(7) .
C2 O2_a 1.464(4) .
C2 C5_a 1.489(14) .
C2 C10_b 1.490(11) .
C2 O4_b 1.491(4) .
C2 C9_b 1.544(13) .
C2 C6_a 1.546(11) .
C3_a H1_a 0.9800 .
C3_a H2_a 0.9800 .
C3_a H3_a 0.9800 .
C4_a H4_a 0.9800 .
C4_a H5_a 0.9800 .
C4_a H6_a 0.9800 .
C9_b H19_b 0.9800 .
C9_b H20_b 0.9800 .
C9_b H21_b 0.9800 .
C6_a H10_a 0.9800 .
C6_a H11_a 0.9800 .
C6_a H12_a 0.9800 .
C7_b H13_b 0.9800 .
C7_b H14_b 0.9800 .
C7_b H15_b 0.9800 .
C8_b H16_b 0.9800 .
C8_b H17_b 0.9800 .
C8_b H18_b 0.9800 .
C5_a H7_a 0.9800 .
C5_a H8_a 0.9800 .
C5_a H9_a 0.9800 .
C10_b H22_b 0.9800 .
C10_b H23_b 0.9800 .
C10_b H24_b 0.9800 .

loop_
_geom_torsion_atom_site_label_1
_geom_torsion_atom_site_label_2
_geom_torsion_atom_site_label_3
_geom_torsion_atom_site_label_4
_geom_torsion
_geom_torsion_site_symmetry_1
_geom_torsion_site_symmetry_2
_geom_torsion_site_symmetry_3
_geom_torsion_site_symmetry_4
O3_b B1 O1_a C1 -71.3(5) . . . .
O4_b B1 O1_a C1 38.2(3) . . . .
O2_a B1 O1_a C1 9.3(3) . . . .
B1 B1 O1_a C1 -170.6(2) 3_556 . . .
B1 O1_a C1 C7_b -138.3(3) . . . .
B1 O1_a C1 O3_b 69.1(5) . . . .
B1 O1_a C1 C4_a 101.1(3) . . . .
B1 O1_a C1 C8_b 109.4(4) . . . .
B1 O1_a C1 C2 -22.1(2) . . . .
B1 O1_a C1 C3_a -140.8(3) . . . .
O1_a C1 C2 O2_a 26.4(2) . . . .
C7_b C1 C2 O2_a 116.3(3) . . . .
O3_b C1 C2 O2_a 0.1(2) . . . .
C4_a C1 C2 O2_a -90.4(3) . . . .
C8_b C1 C2 O2_a -114.1(3) . . . .
C3_a C1 C2 O2_a 140.1(3) . . . .
O1_a C1 C2 C5_a -92.1(4) . . . .
C7_b C1 C2 C5_a -2.1(4) . . . .
O3_b C1 C2 C5_a -118.3(4) . . . .
C4_a C1 C2 C5_a 151.2(4) . . . .
C8_b C1 C2 C5_a 127.4(4) . . . .
C3_a C1 C2 C5_a 21.7(4) . . . .
O1_a C1 C2 C10_b 118.0(3) . . . .
C7_b C1 C2 C10_b -152.1(3) . . . .
O3_b C1 C2 C10_b 91.8(3) . . . .
C4_a C1 C2 C10_b 1.3(4) . . . .
C8_b C1 C2 C10_b -22.5(4) . . . .
C3_a C1 C2 C10_b -128.2(4) . . . .
O1_a C1 C2 O4_b 0.1(2) . . . .
C7_b C1 C2 O4_b 90.0(3) . . . .
O3_b C1 C2 O4_b -26.1(2) . . . .
C4_a C1 C2 O4_b -116.6(3) . . . .
C8_b C1 C2 O4_b -140.4(3) . . . .
C3_a C1 C2 O4_b 113.9(3) . . . .
O1_a C1 C2 C9_b -111.3(4) . . . .
C7_b C1 C2 C9_b -21.3(4) . . . .
O3_b C1 C2 C9_b -137.5(4) . . . .
C4_a C1 C2 C9_b 132.0(4) . . . .
C8_b C1 C2 C9_b 108.2(4) . . . .
C3_a C1 C2 C9_b 2.5(4) . . . .
O1_a C1 C2 C6_a 138.9(3) . . . .
C7_b C1 C2 C6_a -131.2(4) . . . .
O3_b C1 C2 C6_a 112.7(3) . . . .
C4_a C1 C2 C6_a 22.2(4) . . . .
C8_b C1 C2 C6_a -1.6(4) . . . .
C3_a C1 C2 C6_a -107.3(4) . . . .
O3_b B1 O2_a C2 37.8(3) . . . .
O4_b B1 O2_a C2 -73.8(5) . . . .
O1_a B1 O2_a C2 9.2(3) . . . .
B1 B1 O2_a C2 -170.9(2) 3_556 . . .
C5_a C2 O2_a B1 101.2(6) . . . .
C10_b C2 O2_a B1 -139.5(4) . . . .
O4_b C2 O2_a B1 71.4(5) . . . .
C9_b C2 O2_a B1 108.3(7) . . . .
C6_a C2 O2_a B1 -139.2(5) . . . .
C1 C2 O2_a B1 -22.2(2) . . . .
O4_b B1 O3_b C1 -9.2(3) . . . .
O2_a B1 O3_b C1 -37.6(3) . . . .
O1_a B1 O3_b C1 71.4(5) . . . .
B1 B1 O3_b C1 170.9(2) 3_556 . . .
O1_a C1 O3_b B1 -72.2(5) . . . .
C7_b C1 O3_b B1 -100.8(3) . . . .
C4_a C1 O3_b B1 138.3(3) . . . .
C8_b C1 O3_b B1 140.1(3) . . . .
C2 C1 O3_b B1 22.1(2) . . . .
C3_a C1 O3_b B1 -109.4(4) . . . .
O3_b B1 O4_b C2 -9.1(3) . . . .
O2_a B1 O4_b C2 69.1(5) . . . .
O1_a B1 O4_b C2 -37.8(3) . . . .
B1 B1 O4_b C2 170.8(2) 3_556 . . .
O2_a C2 O4_b B1 -70.0(5) . . . .
C5_a C2 O4_b B1 138.0(6) . . . .
C10_b C2 O4_b B1 -102.6(5) . . . .
C9_b C2 O4_b B1 140.2(6) . . . .
C6_a C2 O4_b B1 -107.9(5) . . . .
C1 C2 O4_b B1 22.0(2) . . . .
